data_2105067
loop_
_publ_author_name
'Olmstead, Marilyn M.'
'Balch, Alan L.'
'Lee, Hon Man'

_publ_section_title
;
 An order--disorder phase transition in the structure of
 C~60~&#x00B7;4benzene
;
_journal_coeditor_code RY5039
_journal_issue 1
_journal_name_full 'Acta Crystallographica Section B'
_journal_page_first 66
_journal_page_last 70
_journal_paper_doi 10.1107/S0108768111046593
_journal_volume 68
_journal_year 2012
_chemical_formula_moiety 'C60, 4(C6 H6)'
_chemical_formula_sum 'C84 H24'
_chemical_formula_weight 1033.03
_chemical_name_common C~60~^.^4benzene
_space_group_IT_number 2
_symmetry_cell_setting triclinic
_symmetry_space_group_name_Hall '-P 1'
_symmetry_space_group_name_H-M 'P -1'
_atom_sites_solution_hydrogens geom
_atom_sites_solution_primary direct
_atom_sites_solution_secondary difmap
_audit_creation_method SHELXL-97
_cell_angle_alpha 65.377(3)
_cell_angle_beta 88.098(3)
_cell_angle_gamma 74.812(2)
_cell_formula_units_Z 4
_cell_length_a 9.8842(12)
_cell_length_b 15.0159(19)
_cell_length_c 34.691(4)
_cell_measurement_reflns_used 788
_cell_measurement_temperature 13(2)
_cell_measurement_theta_max 22.0
_cell_measurement_theta_min 2.6
_cell_volume 4500.2(10)
_computing_cell_refinement 'SAINT 6.36A (Bruker, 2002)'
_computing_data_collection 'SMART 5.054 (Bruker, 2002)'
_computing_data_reduction 'SAINT 6.36A (Bruker, 2002)'
_computing_molecular_graphics 'SHELXTL 5.1, XP (Sheldrick, 2008)'
_computing_publication_material 'SHELXL-97 (Sheldrick, 2008)'
_computing_structure_refinement 'SHELXL-97 (Sheldrick, 2008)'
_computing_structure_solution 'SHELXS-97 (Sheldrick, 2008)'
_diffrn_ambient_temperature 13(2)
_diffrn_detector_area_resol_mean 8.3
_diffrn_measured_fraction_theta_full 0.993
_diffrn_measured_fraction_theta_max 0.993
_diffrn_measurement_device_type 'Bruker SMART 1000'
_diffrn_measurement_method \w
_diffrn_radiation_monochromator graphite
_diffrn_radiation_source 'fine-focus sealed tube'
_diffrn_radiation_type MoK\a
_diffrn_radiation_wavelength 0.71073
_diffrn_reflns_av_R_equivalents 0.055
_diffrn_reflns_av_sigmaI/netI 0.2441
_diffrn_reflns_limit_h_max 12
_diffrn_reflns_limit_h_min -12
_diffrn_reflns_limit_k_max 19
_diffrn_reflns_limit_k_min -17
_diffrn_reflns_limit_l_max 45
_diffrn_reflns_limit_l_min -45
_diffrn_reflns_number 20798
_diffrn_reflns_theta_full 27.48
_diffrn_reflns_theta_max 27.48
_diffrn_reflns_theta_min 1.92
_diffrn_standards_number 0
_exptl_absorpt_coefficient_mu 0.087
_exptl_absorpt_correction_type none
_exptl_crystal_colour black
_exptl_crystal_density_diffrn 1.525
_exptl_crystal_density_method 'not measured'
_exptl_crystal_description needle
_exptl_crystal_F_000 2112
_exptl_crystal_size_max 0.35
_exptl_crystal_size_mid 0.09
_exptl_crystal_size_min 0.08
_refine_diff_density_max 0.246
_refine_diff_density_min -0.225
_refine_ls_extinction_method none
_refine_ls_goodness_of_fit_ref 0.710
_refine_ls_hydrogen_treatment constr
_refine_ls_matrix_type full
_refine_ls_number_parameters 1501
_refine_ls_number_reflns 20479
_refine_ls_number_restraints 0
_refine_ls_restrained_S_all 0.710
_refine_ls_R_factor_all 0.2018
_refine_ls_R_factor_gt 0.0503
_refine_ls_shift/su_max 0.007
_refine_ls_shift/su_mean 0.000
_refine_ls_structure_factor_coef Fsqd
_refine_ls_weighting_details 'calc w=1/[\s^2^(Fo^2^)+(0.0142P)^2^] where P=(Fo^2^+2Fc^2^)/3'
_refine_ls_weighting_scheme calc
_refine_ls_wR_factor_gt 0.0636
_refine_ls_wR_factor_ref 0.0907
_reflns_number_gt 6542
_reflns_number_total 20479
_reflns_threshold_expression I>2\s(I)
_cod_data_source_file ry5039.cif
_cod_data_source_block III
_cod_database_code 2105067
_cod_database_fobs_code 2105067

loop_
_symmetry_equiv_pos_as_xyz
'x, y, z'
'-x, -y, -z'

loop_
_atom_site_type_symbol
_atom_site_label
_atom_site_fract_x
_atom_site_fract_y
_atom_site_fract_z
_atom_site_U_iso_or_equiv
_atom_site_adp_type
_atom_site_calc_flag
_atom_site_refinement_flags
_atom_site_occupancy
_atom_site_symmetry_multiplicity
_atom_site_disorder_assembly
_atom_site_disorder_group
C C1 0.1251(4) 0.3795(3) 0.86165(11) 0.0241(9) Uani d . 1 1 . .
C C2 0.2555(4) 0.3968(3) 0.86339(11) 0.0279(10) Uani d . 1 1 . .
C C3 0.3606(4) 0.3276(2) 0.89820(10) 0.0243(9) Uani d . 1 1 . .
C C4 0.3310(4) 0.2440(2) 0.93002(10) 0.0193(8) Uani d . 1 1 . .
C C5 0.1951(4) 0.2249(3) 0.92865(10) 0.0187(8) Uani d . 1 1 . .
C C6 0.0936(4) 0.2902(3) 0.89567(10) 0.0247(9) Uani d . 1 1 . .
C C7 0.0111(4) 0.2510(3) 0.87619(11) 0.0255(9) Uani d . 1 1 . .
C C8 -0.0105(4) 0.3146(3) 0.83047(11) 0.0277(9) Uani d . 1 1 . .
C C9 0.0608(4) 0.3940(3) 0.82156(11) 0.0281(9) Uani d . 1 1 . .
C C10 0.1297(4) 0.4258(2) 0.78510(10) 0.0262(9) Uani d . 1 1 . .
C C11 0.2651(4) 0.4448(2) 0.78642(10) 0.0231(9) Uani d . 1 1 . .
C C12 0.3276(4) 0.4310(3) 0.82436(11) 0.0265(9) Uani d . 1 1 . .
C C13 0.4757(4) 0.3828(3) 0.83574(11) 0.0271(10) Uani d . 1 1 . .
C C14 0.4972(4) 0.3190(3) 0.88124(11) 0.0255(9) Uani d . 1 1 . .
C C15 0.5978(4) 0.2267(3) 0.89758(10) 0.0263(10) Uani d . 1 1 . .
C C16 0.5686(4) 0.1379(3) 0.93123(10) 0.0213(9) Uani d . 1 1 . .
C C17 0.4375(4) 0.1465(3) 0.94711(10) 0.0167(8) Uani d . 1 1 . .
C C18 0.3674(4) 0.0666(2) 0.95617(9) 0.0162(8) Uani d . 1 1 . .
C C19 0.2177(4) 0.1152(3) 0.94457(10) 0.0178(8) Uani d . 1 1 . .
C C20 0.1391(4) 0.0768(3) 0.92639(10) 0.0209(9) Uani d . 1 1 . .
C C21 0.0333(4) 0.1465(3) 0.89129(11) 0.0251(9) Uani d . 1 1 . .
C C22 0.0354(4) 0.1011(3) 0.86151(11) 0.0272(10) Uani d . 1 1 . .
C C23 0.0143(4) 0.1624(3) 0.81842(11) 0.0276(10) Uani d . 1 1 . .
C C24 -0.0075(3) 0.2704(3) 0.80221(10) 0.0260(9) Uani d . 1 1 . .
C C25 0.0638(3) 0.3046(3) 0.76370(10) 0.0225(9) Uani d . 1 1 . .
C C26 0.1304(4) 0.3805(2) 0.75511(10) 0.0192(8) Uani d . 1 1 . .
C C27 0.2668(4) 0.3713(2) 0.73841(9) 0.0169(8) Uani d . 1 1 . .
C C28 0.3501(4) 0.4114(2) 0.75747(9) 0.0208(8) Uani d . 1 1 . .
C C29 0.4926(4) 0.3658(3) 0.76779(10) 0.0221(9) Uani d . 1 1 . .
C C30 0.5564(4) 0.3507(3) 0.80857(10) 0.0253(9) Uani d . 1 1 . .
C C31 0.6633(4) 0.2535(3) 0.82473(11) 0.0264(10) Uani d . 1 1 . .
C C32 0.6839(4) 0.1920(3) 0.86819(11) 0.0281(10) Uani d . 1 1 . .
C C33 0.7049(3) 0.0845(3) 0.88395(11) 0.0279(9) Uani d . 1 1 . .
C C34 0.6340(3) 0.0498(3) 0.92307(10) 0.0228(9) Uani d . 1 1 . .
C C35 0.5678(4) -0.0258(3) 0.93123(10) 0.0221(9) Uani d . 1 1 . .
C C36 0.4308(4) -0.0174(3) 0.94829(10) 0.0202(8) Uani d . 1 1 . .
C C37 0.3487(4) -0.0572(2) 0.92923(10) 0.0221(8) Uani d . 1 1 . .
C C38 0.2070(4) -0.0111(3) 0.91831(10) 0.0237(9) Uani d . 1 1 . .
C C39 0.1418(4) 0.0037(3) 0.87817(11) 0.0281(10) Uani d . 1 1 . .
C C40 0.1009(4) 0.1273(3) 0.78936(11) 0.0295(10) Uani d . 1 1 . .
C C41 0.1306(4) 0.2162(3) 0.75579(10) 0.0213(9) Uani d . 1 1 . .
C C42 0.2607(4) 0.2073(3) 0.73982(10) 0.0202(8) Uani d . 1 1 . .
C C43 0.3305(4) 0.2869(2) 0.73087(9) 0.0151(8) Uani d . 1 1 . .
C C44 0.4809(4) 0.2381(3) 0.74219(10) 0.0178(8) Uani d . 1 1 . .
C C45 0.5590(4) 0.2769(3) 0.76025(10) 0.0196(8) Uani d . 1 1 . .
C C46 0.6653(4) 0.2076(3) 0.79535(10) 0.0232(9) Uani d . 1 1 . .
C C47 0.6868(4) 0.1030(3) 0.81047(11) 0.0267(9) Uani d . 1 1 . .
C C48 0.7067(3) 0.0398(3) 0.85604(10) 0.0275(9) Uani d . 1 1 . .
C C49 0.6357(4) -0.0395(3) 0.86506(12) 0.0309(10) Uani d . 1 1 . .
C C50 0.5676(4) -0.0713(2) 0.90160(10) 0.0259(9) Uani d . 1 1 . .
C C51 0.4332(4) -0.0908(2) 0.90010(10) 0.0262(9) Uani d . 1 1 . .
C C52 0.3706(4) -0.0772(2) 0.86214(11) 0.0280(10) Uani d . 1 1 . .
C C53 0.2218(4) -0.0284(3) 0.85083(11) 0.0303(10) Uani d . 1 1 . .
C C54 0.2022(4) 0.0351(3) 0.80536(11) 0.0297(10) Uani d . 1 1 . .
C C55 0.3379(4) 0.0257(2) 0.78837(10) 0.0277(9) Uani d . 1 1 . .
C C56 0.3684(4) 0.1097(2) 0.75665(10) 0.0218(9) Uani d . 1 1 . .
C C57 0.5045(4) 0.1283(3) 0.75811(10) 0.0221(9) Uani d . 1 1 . .
C C58 0.6028(4) 0.0638(3) 0.79133(11) 0.0252(9) Uani d . 1 1 . .
C C59 0.5720(4) -0.0251(3) 0.82499(11) 0.0286(10) Uani d . 1 1 . .
C C60 0.4439(5) -0.0429(3) 0.82318(11) 0.0308(10) Uani d . 1 1 . .
C C61 0.4865(4) 0.2353(3) 0.24440(10) 0.0205(9) Uani d . 1 1 . .
C C62 0.5258(5) 0.1296(3) 0.26240(11) 0.0310(10) Uani d . 1 1 . .
C C63 0.6320(4) 0.0720(3) 0.29819(12) 0.0402(12) Uani d . 1 1 . .
C C64 0.6950(4) 0.1231(3) 0.31405(12) 0.0411(12) Uani d . 1 1 . .
C C65 0.6552(4) 0.2339(3) 0.29541(11) 0.0337(11) Uani d . 1 1 . .
C C66 0.5525(4) 0.2889(3) 0.26139(10) 0.0254(9) Uani d . 1 1 . .
C C67 0.4463(4) 0.3787(3) 0.25956(10) 0.0206(9) Uani d . 1 1 . .
C C68 0.3141(4) 0.3796(2) 0.24179(10) 0.0208(8) Uani d . 1 1 . .
C C69 0.3397(4) 0.2902(3) 0.23236(10) 0.0182(8) Uani d . 1 1 . .
C C70 0.2410(4) 0.2362(3) 0.23917(10) 0.0291(10) Uani d . 1 1 . .
C C71 0.2830(5) 0.1268(3) 0.25824(11) 0.0417(12) Uani d . 1 1 . .
C C72 0.4200(5) 0.0754(3) 0.26960(11) 0.0389(11) Uani d . 1 1 . .
C C73 0.4604(6) -0.0163(3) 0.30992(13) 0.0514(14) Uani d . 1 1 . .
C C74 0.5913(5) -0.0176(3) 0.32731(13) 0.0455(13) Uani d . 1 1 . .
C C75 0.6151(5) -0.0504(3) 0.37094(13) 0.0441(12) Uani d . 1 1 . .
C C76 0.6803(4) 0.0022(3) 0.38779(13) 0.0511(13) Uani d . 1 1 . .
C C77 0.7197(4) 0.0869(4) 0.35979(12) 0.0501(14) Uani d . 1 1 . .
C C78 0.6943(4) 0.1768(4) 0.36959(12) 0.0470(14) Uani d . 1 1 . .
C C79 0.6544(4) 0.2663(4) 0.32948(12) 0.0415(13) Uani d . 1 1 . .
C C80 0.5511(5) 0.3529(4) 0.32732(12) 0.0424(13) Uani d . 1 1 . .
C C81 0.4477(4) 0.4083(3) 0.29198(10) 0.0310(10) Uani d . 1 1 . .
C C82 0.3145(5) 0.4427(3) 0.30847(12) 0.0336(10) Uani d . 1 1 . .
C C83 0.1895(4) 0.4441(3) 0.29092(11) 0.0304(10) Uani d . 1 1 . .
C C84 0.1890(4) 0.4106(2) 0.25738(11) 0.0279(9) Uani d . 1 1 . .
C C85 0.0840(4) 0.3564(3) 0.26384(11) 0.0298(10) Uani d . 1 1 . .
C C86 0.1061(4) 0.2718(3) 0.25576(11) 0.0341(11) Uani d . 1 1 . .
C C87 0.0690(5) 0.1816(3) 0.28447(12) 0.0439(13) Uani d . 1 1 . .
C C88 0.1731(5) 0.0931(3) 0.28645(11) 0.0413(13) Uani d . 1 1 . .
C C89 0.2141(5) 0.0072(3) 0.32403(12) 0.0439(13) Uani d . 1 1 . .
C C90 0.3610(6) -0.0493(3) 0.33670(12) 0.0457(13) Uani d . 1 1 . .
C C91 0.3853(5) -0.0839(3) 0.38184(12) 0.0376(11) Uani d . 1 1 . .
C C92 0.5094(5) -0.0856(3) 0.39936(11) 0.0349(11) Uani d . 1 1 . .
C C93 0.5102(4) -0.0526(3) 0.43307(10) 0.0309(10) Uani d . 1 1 . .
C C94 0.6159(4) 0.0016(3) 0.42600(11) 0.0339(11) Uani d . 1 1 . .
C C95 0.5927(4) 0.0867(4) 0.43451(11) 0.0386(12) Uani d . 1 1 . .
C C96 0.6323(5) 0.1750(4) 0.40599(13) 0.0502(14) Uani d . 1 1 . .
C C97 0.5268(5) 0.2651(4) 0.40338(12) 0.0447(13) Uani d . 1 1 . .
C C98 0.4879(5) 0.3498(3) 0.36630(13) 0.0457(13) Uani d . 1 1 . .
C C99 0.3411(5) 0.4065(3) 0.35367(12) 0.0438(12) Uani d . 1 1 . .
C C100 0.0832(4) 0.4091(3) 0.31931(13) 0.0392(11) Uani d . 1 1 . .
C C101 0.0169(4) 0.3564(3) 0.30257(12) 0.0397(11) Uani d . 1 1 . .
C C102 -0.0210(4) 0.2714(3) 0.33025(12) 0.0400(12) Uani d . 1 1 . .
C C103 0.0050(4) 0.1814(3) 0.32067(12) 0.0384(12) Uani d . 1 1 . .
C C104 0.0460(4) 0.0907(3) 0.36091(12) 0.0356(12) Uani d . 1 1 . .
C C105 0.1485(5) 0.0050(3) 0.36316(11) 0.0361(12) Uani d . 1 1 . .
C C106 0.2532(4) -0.0500(2) 0.39807(11) 0.0296(9) Uani d . 1 1 . .
C C107 0.2543(4) -0.0198(2) 0.43033(10) 0.0214(9) Uani d . 1 1 . .
C C108 0.3875(4) -0.0206(3) 0.44817(10) 0.0208(8) Uani d . 1 1 . .
C C109 0.3598(4) 0.0679(3) 0.45739(10) 0.0202(9) Uani d . 1 1 . .
C C110 0.4594(4) 0.1213(3) 0.45075(10) 0.0299(10) Uani d . 1 1 . .
C C111 0.4193(5) 0.2297(3) 0.43195(11) 0.0407(12) Uani d . 1 1 . .
C C112 0.2818(5) 0.2813(3) 0.42053(11) 0.0365(11) Uani d . 1 1 . .
C C113 0.2394(5) 0.3741(3) 0.38014(12) 0.0433(12) Uani d . 1 1 . .
C C114 0.1074(5) 0.3747(3) 0.36279(13) 0.0385(11) Uani d . 1 1 . .
C C115 0.0684(4) 0.2855(3) 0.39190(12) 0.0337(10) Uani d . 1 1 . .
C C116 0.0046(4) 0.2343(3) 0.37606(12) 0.0340(11) Uani d . 1 1 . .
C C117 0.0447(4) 0.1246(3) 0.39463(11) 0.0275(10) Uani d . 1 1 . .
C C118 0.1481(4) 0.0696(3) 0.42839(10) 0.0204(9) Uani d . 1 1 . .
C C119 0.2133(4) 0.1229(3) 0.44537(10) 0.0187(8) Uani d . 1 1 . .
C C120 0.1740(4) 0.2285(3) 0.42722(11) 0.0285(10) Uani d . 1 1 . .
C C121 0.4089(3) 0.3747(2) 0.59091(10) 0.0194(8) Uani d . 1 1 . .
H H12A 0.4473 0.3263 0.5797 0.023 Uiso calc R 1 1 . .
C C122 0.4785(4) 0.3728(3) 0.62558(10) 0.0197(8) Uani d . 1 1 . .
H H12B 0.5653 0.3229 0.6381 0.024 Uiso calc R 1 1 . .
C C123 0.4224(3) 0.4428(2) 0.64178(10) 0.0169(8) Uani d . 1 1 . .
H H12C 0.4708 0.4411 0.6654 0.020 Uiso calc R 1 1 . .
C C124 0.2958(4) 0.5158(3) 0.62383(10) 0.0191(8) Uani d . 1 1 . .
H H12D 0.2573 0.5638 0.6352 0.023 Uiso calc R 1 1 . .
C C125 0.2257(3) 0.5184(2) 0.58939(10) 0.0189(8) Uani d . 1 1 . .
H H12E 0.1387 0.5683 0.5770 0.023 Uiso calc R 1 1 . .
C C126 0.2823(3) 0.4484(2) 0.57288(9) 0.0171(8) Uani d . 1 1 . .
H H12F 0.2343 0.4508 0.5491 0.021 Uiso calc R 1 1 . .
C C127 0.2680(3) 0.4931(2) 0.44653(10) 0.0176(8) Uani d . 1 1 . .
H H12G 0.2729 0.5559 0.4242 0.021 Uiso calc R 1 1 . .
C C128 0.3908(3) 0.4191(2) 0.46851(9) 0.0168(8) Uani d . 1 1 . .
H H12H 0.4798 0.4315 0.4612 0.020 Uiso calc R 1 1 . .
C C129 0.3837(3) 0.3273(2) 0.50102(9) 0.0153(8) Uani d . 1 1 . .
H H12I 0.4675 0.2769 0.5161 0.018 Uiso calc R 1 1 . .
C C130 0.2534(3) 0.3097(3) 0.51143(10) 0.0166(8) Uani d . 1 1 . .
H H13A 0.2480 0.2470 0.5337 0.020 Uiso calc R 1 1 . .
C C131 0.1315(3) 0.3832(2) 0.48955(9) 0.0175(8) Uani d . 1 1 . .
H H13B 0.0425 0.3708 0.4966 0.021 Uiso calc R 1 1 . .
C C132 0.1392(3) 0.4747(2) 0.45736(10) 0.0172(8) Uani d . 1 1 . .
H H13C 0.0552 0.5252 0.4426 0.021 Uiso calc R 1 1 . .
C C133 0.8711(3) 0.2486(2) 0.55842(10) 0.0170(8) Uani d . 1 1 . .
H H13D 0.8629 0.2722 0.5802 0.020 Uiso calc R 1 1 . .
C C134 0.7658(3) 0.2904(2) 0.52547(9) 0.0166(8) Uani d . 1 1 . .
H H13E 0.6865 0.3438 0.5242 0.020 Uiso calc R 1 1 . .
C C135 0.7769(4) 0.2538(2) 0.49432(10) 0.0197(8) Uani d . 1 1 . .
H H13F 0.7041 0.2816 0.4720 0.024 Uiso calc R 1 1 . .
C C136 0.8927(4) 0.1775(2) 0.49577(10) 0.0189(8) Uani d . 1 1 . .
H H13G 0.8997 0.1529 0.4744 0.023 Uiso calc R 1 1 . .
C C137 0.9995(3) 0.1364(2) 0.52839(9) 0.0177(8) Uani d . 1 1 . .
H H13H 1.0797 0.0840 0.5293 0.021 Uiso calc R 1 1 . .
C C138 0.9884(3) 0.1724(2) 0.55958(10) 0.0177(8) Uani d . 1 1 . .
H H13I 1.0614 0.1447 0.5818 0.021 Uiso calc R 1 1 . .
C C139 0.3034(4) 0.5127(2) 0.12325(10) 0.0180(8) Uani d . 1 1 . .
H H13J 0.2714 0.5628 0.1339 0.022 Uiso calc R 1 1 . .
C C140 0.2250(3) 0.5144(2) 0.09068(10) 0.0188(8) Uani d . 1 1 . .
H H14A 0.1382 0.5652 0.0792 0.023 Uiso calc R 1 1 . .
C C141 0.2723(4) 0.4423(2) 0.07451(10) 0.0205(8) Uani d . 1 1 . .
H H14B 0.2199 0.4451 0.0514 0.025 Uiso calc R 1 1 . .
C C142 0.3974(4) 0.3655(2) 0.09248(9) 0.0191(8) Uani d . 1 1 . .
H H14C 0.4288 0.3146 0.0822 0.023 Uiso calc R 1 1 . .
C C143 0.4753(4) 0.3637(3) 0.12527(10) 0.0195(8) Uani d . 1 1 . .
H H14D 0.5606 0.3118 0.1375 0.023 Uiso calc R 1 1 . .
C C144 0.4287(4) 0.4379(2) 0.14030(10) 0.0188(8) Uani d . 1 1 . .
H H14E 0.4833 0.4373 0.1625 0.023 Uiso calc R 1 1 . .
C C145 1.0114(3) 0.1362(2) 0.02542(10) 0.0220(8) Uani d . 1 1 . .
H H14F 1.0917 0.0850 0.0254 0.026 Uiso calc R 1 1 . .
C C146 1.0028(4) 0.1698(2) 0.05753(10) 0.0219(8) Uani d . 1 1 . .
H H14G 1.0769 0.1409 0.0795 0.026 Uiso calc R 1 1 . .
C C147 0.8867(4) 0.2449(2) 0.05745(10) 0.0204(9) Uani d . 1 1 . .
H H14H 0.8819 0.2681 0.0792 0.025 Uiso calc R 1 1 . .
C C148 0.7772(4) 0.2867(2) 0.02567(10) 0.0221(8) Uani d . 1 1 . .
H H14I 0.6972 0.3381 0.0257 0.026 Uiso calc R 1 1 . .
C C149 0.7858(4) 0.2525(2) -0.00648(10) 0.0179(8) Uani d . 1 1 . .
H H14J 0.7112 0.2807 -0.0283 0.021 Uiso calc R 1 1 . .
C C150 0.9025(4) 0.1777(2) -0.00660(10) 0.0221(8) Uani d . 1 1 . .
H H15A 0.9082 0.1547 -0.0285 0.026 Uiso calc R 1 1 . .
C C151 0.2796(4) 0.4969(3) -0.05447(10) 0.0179(8) Uani d . 1 1 . .
H H15B 0.2853 0.5604 -0.0760 0.021 Uiso calc R 1 1 . .
C C152 0.4011(3) 0.4241(2) -0.03243(9) 0.0158(8) Uani d . 1 1 . .
H H15C 0.4899 0.4377 -0.0385 0.019 Uiso calc R 1 1 . .
C C153 0.3931(3) 0.3301(2) -0.00105(9) 0.0159(8) Uani d . 1 1 . .
H H15D 0.4764 0.2793 0.0141 0.019 Uiso calc R 1 1 . .
C C154 0.2632(4) 0.3115(2) 0.00772(10) 0.0164(8) Uani d . 1 1 . .
H H15E 0.2576 0.2478 0.0291 0.020 Uiso calc R 1 1 . .
C C155 0.1411(3) 0.3849(2) -0.01437(10) 0.0179(8) Uani d . 1 1 . .
H H15F 0.0522 0.3714 -0.0083 0.021 Uiso calc R 1 1 . .
C C156 0.1493(3) 0.4787(2) -0.04561(10) 0.0184(8) Uani d . 1 1 . .
H H15G 0.0660 0.5297 -0.0607 0.022 Uiso calc R 1 1 . .
C C1A 0.9394(10) 0.3404(7) 0.6577(3) 0.017(2) Uiso d P 0.50 1 A 1
H H1A 0.9300 0.4113 0.6471 0.021 Uiso calc PR 0.50 1 A 1
C C2A 1.0514(9) 0.2774(8) 0.6478(2) 0.0195(19) Uiso d P 0.50 1 A 1
H H2A 1.1165 0.3063 0.6292 0.023 Uiso calc PR 0.50 1 A 1
C C3A 1.0694(8) 0.1739(6) 0.6644(2) 0.0102(15) Uiso d P 0.50 1 A 1
H H3A 1.1474 0.1312 0.6581 0.012 Uiso calc PR 0.50 1 A 1
C C4A 0.9721(10) 0.1329(6) 0.6906(2) 0.0130(16) Uiso d P 0.50 1 A 1
H H4A 0.9832 0.0617 0.7019 0.016 Uiso calc PR 0.50 1 A 1
C C5A 0.8585(9) 0.1943(8) 0.7005(2) 0.022(2) Uiso d P 0.50 1 A 1
H H5A 0.7928 0.1654 0.7188 0.026 Uiso calc PR 0.50 1 A 1
C C6A 0.8423(10) 0.2982(7) 0.6833(3) 0.022(3) Uiso d P 0.50 1 A 1
H H6A 0.7633 0.3411 0.6893 0.027 Uiso calc PR 0.50 1 A 1
C C7A 1.0092(11) 0.3190(7) 0.1496(2) 0.021(2) Uiso d P 0.50 1 B 2
H H7A 1.0418 0.3763 0.1326 0.025 Uiso calc PR 0.50 1 B 2
C C8A 0.8859(10) 0.3320(7) 0.1700(3) 0.029(3) Uiso d P 0.50 1 B 2
H H8A 0.8341 0.3977 0.1671 0.035 Uiso calc PR 0.50 1 B 2
C C9A 0.8411(9) 0.2472(8) 0.1945(3) 0.024(2) Uiso d P 0.50 1 B 2
H H9A 0.7569 0.2548 0.2083 0.028 Uiso calc PR 0.50 1 B 2
C C10A 0.9158(12) 0.1537(7) 0.1991(2) 0.022(2) Uiso d P 0.50 1 B 2
H H10A 0.8855 0.0960 0.2171 0.026 Uiso calc PR 0.50 1 B 2
C C11A 1.0327(10) 0.1402(7) 0.1787(3) 0.029(2) Uiso d P 0.50 1 B 2
H H11A 1.0803 0.0740 0.1811 0.035 Uiso calc PR 0.50 1 B 2
C C12A 1.0839(8) 0.2226(7) 0.1540(2) 0.0176(16) Uiso d P 0.50 1 B 2
H H12J 1.1683 0.2131 0.1405 0.021 Uiso calc PR 0.50 1 B 2
C C1B 0.9034(9) 0.3440(7) 0.6646(3) 0.015(2) Uiso d P 0.50 1 C 3
H H1B 0.8590 0.4125 0.6596 0.018 Uiso calc PR 0.50 1 C 3
C C2B 1.0300(8) 0.3203(6) 0.6473(2) 0.0134(17) Uiso d P 0.50 1 C 3
H H2B 1.0739 0.3723 0.6316 0.016 Uiso calc PR 0.50 1 C 3
C C3B 1.0906(8) 0.2230(8) 0.6529(2) 0.0217(18) Uiso d P 0.50 1 C 3
H H3B 1.1748 0.2080 0.6401 0.026 Uiso calc PR 0.50 1 C 3
C C4B 1.0306(10) 0.1449(7) 0.6772(3) 0.0199(19) Uiso d P 0.50 1 C 3
H H4B 1.0740 0.0770 0.6811 0.024 Uiso calc PR 0.50 1 C 3
C C5B 0.9064(11) 0.1670(7) 0.6959(2) 0.0178(19) Uiso d P 0.50 1 C 3
H H5B 0.8660 0.1141 0.7132 0.021 Uiso calc PR 0.50 1 C 3
C C6B 0.8425(9) 0.2671(7) 0.6890(3) 0.013(2) Uiso d P 0.50 1 C 3
H H6B 0.7568 0.2831 0.7010 0.015 Uiso calc PR 0.50 1 C 3
C C7B 0.8525(9) 0.1858(7) 0.2016(2) 0.0150(17) Uiso d P 0.50 1 D 4
H H7B 0.7850 0.1537 0.2174 0.018 Uiso calc PR 0.50 1 D 4
C C8B 0.9777(10) 0.1286(6) 0.1952(3) 0.0171(19) Uiso d P 0.50 1 D 4
H H8B 0.9982 0.0564 0.2080 0.021 Uiso calc PR 0.50 1 D 4
C C9B 1.0736(8) 0.1745(7) 0.1707(2) 0.0154(16) Uiso d P 0.50 1 D 4
H H9B 1.1583 0.1336 0.1663 0.018 Uiso calc PR 0.50 1 D 4
C C10B 1.0472(9) 0.2828(8) 0.1519(2) 0.0137(19) Uiso d P 0.50 1 D 4
H H10B 1.1124 0.3150 0.1346 0.016 Uiso calc PR 0.50 1 D 4
C C11B 0.9212(9) 0.3401(6) 0.1598(2) 0.0084(18) Uiso d P 0.50 1 D 4
H H11B 0.9010 0.4121 0.1481 0.010 Uiso calc PR 0.50 1 D 4
C C12B 0.8262(8) 0.2917(7) 0.1845(2) 0.0144(18) Uiso d P 0.50 1 D 4
H H12K 0.7420 0.3312 0.1898 0.017 Uiso calc PR 0.50 1 D 4

loop_
_atom_site_aniso_label
_atom_site_aniso_U_11
_atom_site_aniso_U_22
_atom_site_aniso_U_33
_atom_site_aniso_U_12
_atom_site_aniso_U_13
_atom_site_aniso_U_23
C1 0.027(2) 0.017(2) 0.023(2) 0.0093(18) -0.0007(17) -0.0119(17)
C2 0.052(3) 0.0114(19) 0.020(2) -0.0021(19) 0.0012(19) -0.0110(16)
C3 0.049(3) 0.0173(19) 0.0132(19) -0.0098(19) -0.0006(17) -0.0118(15)
C4 0.030(2) 0.019(2) 0.0118(18) -0.0078(18) 0.0022(16) -0.0090(15)
C5 0.021(2) 0.022(2) 0.0113(19) 0.0012(17) 0.0048(15) -0.0094(16)
C6 0.022(2) 0.032(2) 0.015(2) 0.0055(18) 0.0047(16) -0.0117(17)
C7 0.0067(19) 0.039(2) 0.023(2) 0.0010(18) 0.0070(16) -0.0101(19)
C8 0.0105(19) 0.039(2) 0.018(2) 0.0042(18) 0.0015(16) -0.0037(18)
C9 0.019(2) 0.026(2) 0.025(2) 0.0119(18) 0.0038(17) -0.0074(18)
C10 0.036(2) 0.0111(19) 0.017(2) 0.0076(17) 0.0000(17) 0.0000(15)
C11 0.035(2) 0.0073(18) 0.022(2) -0.0051(17) 0.0018(17) -0.0022(15)
C12 0.043(3) 0.013(2) 0.025(2) -0.0083(19) -0.0019(19) -0.0090(17)
C13 0.047(3) 0.022(2) 0.024(2) -0.026(2) 0.0036(19) -0.0105(17)
C14 0.041(3) 0.026(2) 0.021(2) -0.020(2) 0.0008(18) -0.0137(17)
C15 0.032(2) 0.036(2) 0.014(2) -0.024(2) -0.0043(17) -0.0036(18)
C16 0.020(2) 0.035(2) 0.0115(19) -0.0123(19) -0.0022(15) -0.0096(17)
C17 0.018(2) 0.021(2) 0.0117(18) -0.0032(17) -0.0008(15) -0.0088(15)
C18 0.023(2) 0.0174(19) 0.0047(18) -0.0066(17) 0.0013(15) -0.0011(15)
C19 0.016(2) 0.024(2) 0.0086(18) -0.0049(17) 0.0049(15) -0.0025(15)
C20 0.020(2) 0.029(2) 0.015(2) -0.0134(19) 0.0096(16) -0.0069(17)
C21 0.0090(19) 0.041(3) 0.019(2) -0.0113(19) 0.0026(16) -0.0047(18)
C22 0.020(2) 0.036(3) 0.024(2) -0.020(2) 0.0030(17) -0.0038(19)
C23 0.016(2) 0.047(3) 0.019(2) -0.020(2) -0.0016(16) -0.0062(19)
C24 0.0089(18) 0.045(3) 0.019(2) -0.0060(18) -0.0029(15) -0.0084(18)
C25 0.0119(19) 0.034(2) 0.0101(19) -0.0044(18) -0.0014(14) 0.0007(16)
C26 0.021(2) 0.0160(19) 0.0097(18) 0.0032(16) -0.0022(15) 0.0006(15)
C27 0.024(2) 0.0125(18) 0.0063(17) -0.0019(16) 0.0015(15) 0.0017(14)
C28 0.031(2) 0.0115(19) 0.0120(19) -0.0090(18) -0.0005(16) 0.0043(15)
C29 0.030(2) 0.021(2) 0.015(2) -0.0185(19) 0.0058(16) -0.0017(16)
C30 0.031(2) 0.028(2) 0.020(2) -0.026(2) 0.0029(18) -0.0038(18)
C31 0.017(2) 0.040(2) 0.017(2) -0.018(2) 0.0039(16) -0.0014(18)
C32 0.015(2) 0.047(3) 0.025(2) -0.016(2) 0.0016(17) -0.013(2)
C33 0.0091(19) 0.046(3) 0.018(2) 0.0006(18) -0.0030(15) -0.0075(18)
C34 0.0113(19) 0.038(2) 0.0105(19) -0.0025(18) -0.0009(14) -0.0049(17)
C35 0.021(2) 0.021(2) 0.0116(19) 0.0064(17) -0.0036(16) -0.0023(15)
C36 0.028(2) 0.0141(19) 0.0111(19) -0.0019(17) -0.0018(15) 0.0002(15)
C37 0.036(2) 0.0086(18) 0.0138(19) -0.0081(17) 0.0002(17) 0.0041(14)
C38 0.033(2) 0.022(2) 0.016(2) -0.0203(19) 0.0087(17) -0.0006(16)
C39 0.038(2) 0.032(2) 0.021(2) -0.029(2) 0.0034(18) -0.0063(18)
C40 0.035(2) 0.042(3) 0.021(2) -0.029(2) 0.0000(18) -0.0109(19)
C41 0.025(2) 0.027(2) 0.0102(18) -0.0124(18) -0.0073(15) -0.0019(16)
C42 0.026(2) 0.029(2) 0.0104(19) -0.0114(18) 0.0016(15) -0.0102(16)
C43 0.020(2) 0.0118(18) 0.0086(18) -0.0040(17) 0.0019(15) 0.0000(14)
C44 0.019(2) 0.022(2) 0.0107(19) -0.0063(18) 0.0075(15) -0.0055(15)
C45 0.016(2) 0.024(2) 0.0130(19) -0.0060(17) 0.0070(15) -0.0030(16)
C46 0.0088(19) 0.041(2) 0.014(2) -0.0071(18) 0.0072(15) -0.0057(17)
C47 0.010(2) 0.036(2) 0.018(2) 0.0084(18) 0.0049(16) -0.0052(18)
C48 0.0113(19) 0.036(2) 0.019(2) 0.0093(18) 0.0007(15) -0.0047(18)
C49 0.028(2) 0.023(2) 0.024(2) 0.0150(19) 0.0036(18) -0.0057(18)
C50 0.035(2) 0.0098(19) 0.017(2) 0.0111(17) -0.0003(17) -0.0009(15)
C51 0.046(3) 0.0083(18) 0.020(2) -0.0054(19) 0.0028(18) -0.0033(16)
C52 0.052(3) 0.0084(19) 0.023(2) -0.0109(19) 0.000(2) -0.0052(16)
C53 0.053(3) 0.024(2) 0.021(2) -0.029(2) 0.003(2) -0.0057(17)
C54 0.048(3) 0.029(2) 0.023(2) -0.026(2) 0.000(2) -0.0110(18)
C55 0.048(3) 0.016(2) 0.022(2) -0.0070(19) -0.0021(19) -0.0110(16)
C56 0.040(2) 0.017(2) 0.0107(19) -0.0066(19) 0.0018(17) -0.0090(15)
C57 0.028(2) 0.021(2) 0.013(2) 0.0006(18) 0.0062(16) -0.0081(16)
C58 0.026(2) 0.026(2) 0.016(2) 0.0064(18) 0.0056(17) -0.0103(17)
C59 0.043(3) 0.016(2) 0.017(2) 0.012(2) 0.0005(19) -0.0090(17)
C60 0.060(3) 0.0102(19) 0.021(2) 0.000(2) -0.002(2) -0.0114(17)
C61 0.027(2) 0.027(2) 0.0063(18) -0.0048(19) 0.0071(15) -0.0072(16)
C62 0.045(3) 0.021(2) 0.015(2) 0.006(2) 0.0121(19) -0.0061(17)
C63 0.035(3) 0.039(3) 0.016(2) 0.021(2) 0.0096(19) -0.0015(19)
C64 0.014(2) 0.062(3) 0.022(2) 0.004(2) 0.0102(18) -0.003(2)
C65 0.014(2) 0.060(3) 0.016(2) -0.015(2) 0.0071(16) -0.003(2)
C66 0.019(2) 0.039(2) 0.016(2) -0.014(2) 0.0083(16) -0.0070(18)
C67 0.030(2) 0.020(2) 0.0139(19) -0.0184(19) 0.0074(16) -0.0023(16)
C68 0.019(2) 0.0137(19) 0.0150(19) 0.0006(16) 0.0035(15) 0.0050(15)
C69 0.025(2) 0.020(2) 0.0091(19) -0.0077(18) 0.0030(15) -0.0042(15)
C70 0.044(3) 0.034(2) 0.0046(18) -0.020(2) -0.0096(17) 0.0033(16)
C71 0.087(4) 0.032(3) 0.017(2) -0.031(3) -0.002(2) -0.0124(19)
C72 0.070(3) 0.027(2) 0.020(2) -0.002(2) 0.009(2) -0.0168(19)
C73 0.106(4) 0.012(2) 0.030(3) -0.001(3) 0.032(3) -0.014(2)
C74 0.058(3) 0.027(3) 0.019(2) 0.024(2) 0.011(2) -0.002(2)
C75 0.041(3) 0.029(3) 0.025(3) 0.030(2) 0.006(2) 0.000(2)
C76 0.019(2) 0.066(3) 0.024(3) 0.019(2) 0.0004(19) 0.005(2)
C77 0.005(2) 0.085(4) 0.024(3) -0.002(2) 0.0009(17) 0.005(2)
C78 0.017(2) 0.100(4) 0.014(2) -0.035(3) -0.0017(18) -0.003(2)
C79 0.026(3) 0.076(4) 0.026(3) -0.036(3) 0.004(2) -0.012(2)
C80 0.059(3) 0.061(3) 0.025(3) -0.051(3) 0.010(2) -0.015(2)
C81 0.055(3) 0.031(2) 0.019(2) -0.036(2) 0.0109(19) -0.0080(17)
C82 0.063(3) 0.015(2) 0.033(3) -0.024(2) 0.025(2) -0.0143(18)
C83 0.047(3) 0.0088(19) 0.025(2) -0.0007(19) 0.016(2) -0.0027(16)
C84 0.022(2) 0.015(2) 0.025(2) 0.0038(17) 0.0010(17) 0.0070(16)
C85 0.012(2) 0.026(2) 0.025(2) 0.0017(18) -0.0037(17) 0.0114(18)
C86 0.028(3) 0.038(3) 0.023(2) -0.016(2) -0.0179(18) 0.0051(19)
C87 0.045(3) 0.050(3) 0.031(3) -0.034(3) -0.022(2) 0.003(2)
C88 0.080(4) 0.039(3) 0.018(2) -0.041(3) -0.009(2) -0.009(2)
C89 0.087(4) 0.029(2) 0.032(3) -0.040(3) 0.000(3) -0.013(2)
C90 0.099(4) 0.013(2) 0.030(3) -0.013(3) 0.003(3) -0.0141(19)
C91 0.066(3) 0.009(2) 0.031(3) -0.005(2) 0.012(2) -0.0058(18)
C92 0.056(3) 0.011(2) 0.013(2) 0.016(2) 0.006(2) 0.0035(16)
C93 0.028(2) 0.025(2) 0.015(2) 0.0082(19) 0.0013(17) 0.0060(16)
C94 0.012(2) 0.052(3) 0.014(2) 0.004(2) -0.0011(16) 0.001(2)
C95 0.024(2) 0.077(4) 0.009(2) -0.030(3) -0.0035(17) -0.002(2)
C96 0.036(3) 0.089(4) 0.026(3) -0.040(3) -0.007(2) -0.011(3)
C97 0.069(3) 0.071(3) 0.019(2) -0.061(3) 0.008(2) -0.018(2)
C98 0.078(4) 0.059(3) 0.028(3) -0.056(3) 0.012(2) -0.023(2)
C99 0.097(4) 0.024(2) 0.031(3) -0.037(3) 0.025(3) -0.021(2)
C100 0.036(3) 0.015(2) 0.043(3) 0.0138(19) 0.016(2) -0.0040(19)
C101 0.014(2) 0.032(2) 0.040(3) 0.0072(19) 0.0003(19) 0.009(2)
C102 0.008(2) 0.041(3) 0.039(3) -0.002(2) 0.0019(18) 0.010(2)
C103 0.018(2) 0.058(3) 0.026(2) -0.023(2) -0.0052(18) 0.003(2)
C104 0.029(3) 0.042(3) 0.027(2) -0.029(2) -0.0056(19) 0.005(2)
C105 0.056(3) 0.032(2) 0.023(2) -0.039(2) -0.007(2) 0.0032(19)
C106 0.049(3) 0.0140(19) 0.025(2) -0.017(2) 0.0063(19) -0.0033(16)
C107 0.032(2) 0.0136(19) 0.0152(19) -0.0106(18) 0.0022(16) -0.0002(15)
C108 0.025(2) 0.0158(19) 0.0125(19) 0.0002(17) 0.0014(16) -0.0006(15)
C109 0.024(2) 0.026(2) 0.0104(19) -0.0107(19) 0.0020(16) -0.0057(16)
C110 0.040(3) 0.049(3) 0.0081(19) -0.028(2) 0.0014(17) -0.0094(18)
C111 0.072(3) 0.053(3) 0.018(2) -0.042(3) 0.011(2) -0.021(2)
C112 0.067(3) 0.041(3) 0.023(2) -0.030(3) 0.025(2) -0.026(2)
C113 0.091(4) 0.020(2) 0.033(3) -0.026(3) 0.033(3) -0.021(2)
C114 0.057(3) 0.014(2) 0.029(3) 0.006(2) 0.027(2) -0.0060(19)
C115 0.032(2) 0.023(2) 0.031(2) 0.004(2) 0.0239(19) -0.0056(19)
C116 0.013(2) 0.037(3) 0.024(2) 0.0030(19) 0.0104(17) 0.0070(19)
C117 0.015(2) 0.035(2) 0.024(2) -0.0160(19) 0.0062(17) 0.0013(18)
C118 0.015(2) 0.022(2) 0.017(2) -0.0107(18) 0.0068(16) 0.0006(16)
C119 0.024(2) 0.021(2) 0.016(2) -0.0097(18) 0.0153(16) -0.0105(16)
C120 0.046(3) 0.024(2) 0.018(2) -0.011(2) 0.0199(19) -0.0116(18)
C121 0.021(2) 0.0159(19) 0.021(2) -0.0042(17) 0.0057(16) -0.0083(15)
C122 0.016(2) 0.021(2) 0.020(2) -0.0043(17) -0.0014(15) -0.0064(16)
C123 0.022(2) 0.0172(19) 0.0137(18) -0.0113(17) 0.0010(15) -0.0049(15)
C124 0.021(2) 0.0168(19) 0.020(2) -0.0067(17) 0.0025(16) -0.0079(16)
C125 0.0155(19) 0.0180(19) 0.021(2) -0.0047(16) 0.0008(15) -0.0064(16)
C126 0.0190(19) 0.0210(19) 0.0108(18) -0.0076(16) 0.0003(14) -0.0050(15)
C127 0.023(2) 0.0137(18) 0.017(2) -0.0045(17) -0.0010(16) -0.0073(15)
C128 0.0152(19) 0.0209(19) 0.0207(19) -0.0088(16) 0.0038(15) -0.0127(15)
C129 0.0176(19) 0.0124(18) 0.0171(19) -0.0037(16) -0.0001(15) -0.0077(15)
C130 0.018(2) 0.0157(19) 0.0181(19) -0.0080(16) 0.0026(15) -0.0075(15)
C131 0.017(2) 0.023(2) 0.0174(19) -0.0105(17) 0.0050(15) -0.0107(16)
C132 0.0129(19) 0.0154(19) 0.020(2) 0.0010(16) -0.0049(15) -0.0072(15)
C133 0.020(2) 0.0163(19) 0.0172(19) -0.0089(17) 0.0051(15) -0.0069(15)
C134 0.0135(19) 0.0121(18) 0.019(2) -0.0025(15) 0.0017(15) -0.0028(15)
C135 0.020(2) 0.018(2) 0.017(2) -0.0050(17) 0.0005(16) -0.0027(16)
C136 0.022(2) 0.0171(19) 0.0177(19) -0.0091(17) 0.0060(15) -0.0056(15)
C137 0.0144(19) 0.0116(18) 0.022(2) -0.0020(15) 0.0045(15) -0.0032(15)
C138 0.019(2) 0.0136(18) 0.0151(19) -0.0076(16) 0.0012(15) 0.0014(15)
C139 0.024(2) 0.0143(19) 0.020(2) -0.0116(17) 0.0108(16) -0.0093(16)
C140 0.0145(19) 0.022(2) 0.022(2) -0.0062(17) 0.0041(15) -0.0105(16)
C141 0.022(2) 0.025(2) 0.0170(19) -0.0097(17) 0.0009(15) -0.0101(16)
C142 0.026(2) 0.0174(19) 0.0167(19) -0.0078(17) 0.0031(16) -0.0088(15)
C143 0.024(2) 0.0170(19) 0.0155(19) -0.0064(17) 0.0019(15) -0.0048(15)
C144 0.024(2) 0.0187(19) 0.0171(19) -0.0104(17) 0.0016(15) -0.0079(15)
C145 0.0130(19) 0.020(2) 0.024(2) -0.0047(16) 0.0080(15) -0.0008(16)
C146 0.017(2) 0.0184(19) 0.024(2) -0.0070(17) 0.0007(16) -0.0011(16)
C147 0.022(2) 0.0161(19) 0.021(2) -0.0089(17) -0.0021(16) -0.0032(16)
C148 0.017(2) 0.0139(19) 0.033(2) -0.0049(16) 0.0009(16) -0.0063(17)
C149 0.0127(19) 0.0136(19) 0.021(2) -0.0049(16) 0.0005(15) -0.0004(15)
C150 0.024(2) 0.021(2) 0.019(2) -0.0093(18) 0.0064(16) -0.0053(16)
C151 0.021(2) 0.0167(19) 0.017(2) -0.0064(17) 0.0038(15) -0.0074(15)
C152 0.0145(19) 0.0180(19) 0.0177(19) -0.0079(16) 0.0026(15) -0.0082(15)
C153 0.0163(19) 0.0144(18) 0.0157(19) 0.0009(16) -0.0012(14) -0.0079(15)
C154 0.022(2) 0.0125(18) 0.0134(19) -0.0060(17) -0.0014(15) -0.0035(14)
C155 0.0159(19) 0.020(2) 0.020(2) -0.0081(17) 0.0054(15) -0.0091(16)
C156 0.017(2) 0.0152(19) 0.0195(19) -0.0013(16) -0.0038(15) -0.0053(15)

loop_
_atom_type_symbol
_atom_type_description
_atom_type_scat_dispersion_real
_atom_type_scat_dispersion_imag
_atom_type_scat_source
C C 0.0033 0.0016 'International Tables Vol C Tables 4.2.6.8 and 6.1.1.4'
H H 0.0000 0.0000 'International Tables Vol C Tables 4.2.6.8 and 6.1.1.4'

loop_
_geom_angle_atom_site_label_1
_geom_angle_atom_site_label_2
_geom_angle_atom_site_label_3
_geom_angle
C2 C1 C9 120.4(3)
C2 C1 C6 119.6(3)
C9 C1 C6 107.8(3)
C1 C2 C3 120.6(3)
C1 C2 C12 119.5(3)
C3 C2 C12 108.0(4)
C4 C3 C2 119.8(3)
C4 C3 C14 120.5(3)
C2 C3 C14 108.0(3)
C3 C4 C5 120.3(3)
C3 C4 C17 120.0(3)
C5 C4 C17 108.1(3)
C6 C5 C4 120.7(3)
C6 C5 C19 119.7(3)
C4 C5 C19 107.9(3)
C5 C6 C7 120.7(3)
C5 C6 C1 119.1(3)
C7 C6 C1 107.6(3)
C21 C7 C6 119.5(3)
C21 C7 C8 119.7(3)
C6 C7 C8 108.9(3)
C24 C8 C7 120.0(3)
C24 C8 C9 119.7(3)
C7 C8 C9 107.5(3)
C10 C9 C1 119.7(3)
C10 C9 C8 120.2(3)
C1 C9 C8 108.1(3)
C9 C10 C11 120.5(3)
C9 C10 C26 119.9(3)
C11 C10 C26 108.0(3)
C12 C11 C10 120.4(3)
C12 C11 C28 119.7(3)
C10 C11 C28 108.0(3)
C11 C12 C13 120.8(4)
C11 C12 C2 119.5(3)
C13 C12 C2 107.5(3)
C30 C13 C12 119.7(3)
C30 C13 C14 119.7(4)
C12 C13 C14 108.6(3)
C15 C14 C3 119.3(3)
C15 C14 C13 120.9(4)
C3 C14 C13 107.9(3)
C14 C15 C16 120.9(4)
C14 C15 C32 119.2(3)
C16 C15 C32 107.5(3)
C17 C16 C15 119.5(3)
C17 C16 C34 119.4(3)
C15 C16 C34 108.4(3)
C16 C17 C4 119.8(3)
C16 C17 C18 120.2(3)
C4 C17 C18 108.1(3)
C36 C18 C17 120.0(3)
C36 C18 C19 119.6(3)
C17 C18 C19 107.8(3)
C20 C19 C18 120.0(3)
C20 C19 C5 120.1(3)
C18 C19 C5 108.1(3)
C19 C20 C38 119.7(3)
C19 C20 C21 119.6(3)
C38 C20 C21 108.4(3)
C7 C21 C22 119.9(3)
C7 C21 C20 120.4(3)
C22 C21 C20 107.7(3)
C23 C22 C39 120.7(4)
C23 C22 C21 119.6(4)
C39 C22 C21 108.1(3)
C22 C23 C24 121.3(4)
C22 C23 C40 118.9(4)
C24 C23 C40 107.8(3)
C8 C24 C23 119.5(3)
C8 C24 C25 120.0(3)
C23 C24 C25 109.0(3)
C26 C25 C24 120.3(3)
C26 C25 C41 120.1(3)
C24 C25 C41 107.7(3)
C25 C26 C27 119.8(3)
C25 C26 C10 119.9(3)
C27 C26 C10 107.8(3)
C43 C27 C26 120.1(3)
C43 C27 C28 119.8(3)
C26 C27 C28 108.2(3)
C29 C28 C27 119.9(3)
C29 C28 C11 120.2(3)
C27 C28 C11 107.9(3)
C28 C29 C45 120.2(3)
C28 C29 C30 119.1(4)
C45 C29 C30 107.7(3)
C13 C30 C31 120.8(3)
C13 C30 C29 120.5(4)
C31 C30 C29 107.3(3)
C32 C31 C46 119.3(4)
C32 C31 C30 119.7(4)
C46 C31 C30 108.9(3)
C31 C32 C33 120.7(3)
C31 C32 C15 119.6(4)
C33 C32 C15 107.8(3)
C48 C33 C32 120.5(3)
C48 C33 C34 119.5(3)
C32 C33 C34 108.8(3)
C35 C34 C16 120.8(3)
C35 C34 C33 119.5(3)
C16 C34 C33 107.6(3)
C34 C35 C50 121.0(3)
C34 C35 C36 119.8(3)
C50 C35 C36 107.2(3)
C18 C36 C37 120.3(3)
C18 C36 C35 119.8(3)
C37 C36 C35 108.0(3)
C38 C37 C36 120.0(3)
C38 C37 C51 119.1(3)
C36 C37 C51 108.6(3)
C37 C38 C20 120.4(3)
C37 C38 C39 120.6(4)
C20 C38 C39 107.6(3)
C53 C39 C22 119.9(3)
C53 C39 C38 120.2(4)
C22 C39 C38 108.1(3)
C54 C40 C41 120.3(4)
C54 C40 C23 120.1(3)
C41 C40 C23 107.2(3)
C42 C41 C40 119.4(3)
C42 C41 C25 120.2(3)
C40 C41 C25 108.4(3)
C41 C42 C43 119.7(3)
C41 C42 C56 120.5(3)
C43 C42 C56 107.7(3)
C27 C43 C42 120.1(3)
C27 C43 C44 120.2(3)
C42 C43 C44 107.7(3)
C45 C44 C57 120.1(3)
C45 C44 C43 119.5(3)
C57 C44 C43 108.6(3)
C44 C45 C29 120.4(3)
C44 C45 C46 119.6(3)
C29 C45 C46 108.4(3)
C47 C46 C31 120.3(3)
C47 C46 C45 119.9(3)
C31 C46 C45 107.7(3)
C46 C47 C58 119.6(3)
C46 C47 C48 119.7(3)
C58 C47 C48 108.1(3)
C33 C48 C47 119.5(4)
C33 C48 C49 120.3(3)
C47 C48 C49 108.1(3)
C50 C49 C59 120.1(4)
C50 C49 C48 120.1(3)
C59 C49 C48 107.9(3)
C49 C50 C51 119.8(3)
C49 C50 C35 119.6(3)
C51 C50 C35 109.0(3)
C52 C51 C50 120.8(3)
C52 C51 C37 120.1(4)
C50 C51 C37 107.2(3)
C51 C52 C53 120.5(4)
C51 C52 C60 119.0(4)
C53 C52 C60 108.0(3)
C39 C53 C52 119.6(3)
C39 C53 C54 120.4(4)
C52 C53 C54 107.8(3)
C40 C54 C55 120.2(3)
C40 C54 C53 119.8(4)
C55 C54 C53 108.6(3)
C56 C55 C54 120.3(3)
C56 C55 C60 118.8(4)
C54 C55 C60 108.2(3)
C55 C56 C57 120.5(3)
C55 C56 C42 119.3(4)
C57 C56 C42 108.7(3)
C58 C57 C56 120.1(3)
C58 C57 C44 120.0(3)
C56 C57 C44 107.2(3)
C57 C58 C47 120.8(3)
C57 C58 C59 119.9(4)
C47 C58 C59 108.2(3)
C60 C59 C49 120.4(4)
C60 C59 C58 119.7(3)
C49 C59 C58 107.8(3)
C59 C60 C55 121.0(4)
C59 C60 C52 119.8(3)
C55 C60 C52 107.3(4)
C62 C61 C69 119.5(3)
C62 C61 C66 119.8(3)
C69 C61 C66 108.6(3)
C61 C62 C72 120.0(4)
C61 C62 C63 120.5(4)
C72 C62 C63 107.1(3)
C64 C63 C74 119.8(4)
C64 C63 C62 119.5(4)
C74 C63 C62 108.7(4)
C63 C64 C65 120.6(4)
C63 C64 C77 119.6(4)
C65 C64 C77 107.7(4)
C66 C65 C79 119.3(4)
C66 C65 C64 119.8(4)
C79 C65 C64 108.4(4)
C65 C66 C67 120.5(3)
C65 C66 C61 119.8(4)
C67 C66 C61 108.1(3)
C81 C67 C66 119.3(3)
C81 C67 C68 120.5(4)
C66 C67 C68 107.6(3)
C84 C68 C67 120.2(3)
C84 C68 C69 119.5(3)
C67 C68 C69 108.1(3)
C70 C69 C61 119.2(3)
C70 C69 C68 121.0(3)
C61 C69 C68 107.5(3)
C69 C70 C71 120.7(4)
C69 C70 C86 118.4(3)
C71 C70 C86 108.7(3)
C72 C71 C70 120.3(4)
C72 C71 C88 120.7(4)
C70 C71 C88 106.9(4)
C71 C72 C62 120.3(4)
C71 C72 C73 119.6(4)
C62 C72 C73 108.8(4)
C90 C73 C74 119.6(4)
C90 C73 C72 121.0(5)
C74 C73 C72 107.4(4)
C75 C74 C73 119.8(4)
C75 C74 C63 119.5(5)
C73 C74 C63 108.1(4)
C74 C75 C76 121.1(4)
C74 C75 C92 120.4(4)
C76 C75 C92 107.4(4)
C77 C76 C75 118.9(4)
C77 C76 C94 120.4(5)
C75 C76 C94 108.9(4)
C76 C77 C64 121.1(5)
C76 C77 C78 118.8(4)
C64 C77 C78 108.2(4)
C96 C78 C79 121.0(5)
C96 C78 C77 120.0(4)
C79 C78 C77 107.0(4)
C80 C79 C78 119.9(4)
C80 C79 C65 119.5(4)
C78 C79 C65 108.8(4)
C79 C80 C81 120.1(4)
C79 C80 C98 118.1(4)
C81 C80 C98 110.0(4)
C67 C81 C80 121.2(4)
C67 C81 C82 119.8(3)
C80 C81 C82 107.1(3)
C83 C82 C99 121.1(4)
C83 C82 C81 119.1(3)
C99 C82 C81 107.5(4)
C82 C83 C84 120.9(4)
C82 C83 C100 118.7(4)
C84 C83 C100 107.8(3)
C68 C84 C85 120.1(4)
C68 C84 C83 119.6(3)
C85 C84 C83 109.1(3)
C86 C85 C84 121.5(4)
C86 C85 C101 119.3(3)
C84 C85 C101 107.1(3)
C85 C86 C87 122.0(4)
C85 C86 C70 119.4(3)
C87 C86 C70 106.4(4)
C103 C87 C88 120.2(4)
C103 C87 C86 118.9(4)
C88 C87 C86 109.8(4)
C89 C88 C87 121.3(4)
C89 C88 C71 118.3(4)
C87 C88 C71 108.2(3)
C88 C89 C90 121.7(4)
C88 C89 C105 119.8(5)
C90 C89 C105 106.7(3)
C73 C90 C91 120.9(4)
C73 C90 C89 118.7(4)
C91 C90 C89 108.4(4)
C92 C91 C90 120.8(4)
C92 C91 C106 119.3(4)
C90 C91 C106 108.4(4)
C91 C92 C93 121.0(4)
C91 C92 C75 118.5(4)
C93 C92 C75 107.9(4)
C108 C93 C94 119.9(4)
C108 C93 C92 119.9(3)
C94 C93 C92 108.1(4)
C95 C94 C93 120.3(4)
C95 C94 C76 119.9(4)
C93 C94 C76 107.7(4)
C94 C95 C96 120.6(4)
C94 C95 C110 119.6(3)
C96 C95 C110 107.8(4)
C78 C96 C95 120.3(5)
C78 C96 C97 118.4(4)
C95 C96 C97 109.2(4)
C98 C97 C96 121.6(4)
C98 C97 C111 120.0(5)
C96 C97 C111 106.7(4)
C97 C98 C99 121.1(4)
C97 C98 C80 120.8(5)
C99 C98 C80 106.0(4)
C113 C99 C82 119.5(4)
C113 C99 C98 119.5(4)
C82 C99 C98 109.3(4)
C114 C100 C101 120.1(4)
C114 C100 C83 120.5(4)
C101 C100 C83 107.8(4)
C102 C101 C100 119.4(4)
C102 C101 C85 119.7(4)
C100 C101 C85 108.2(3)
C101 C102 C116 121.0(4)
C101 C102 C103 119.5(4)
C116 C102 C103 107.5(3)
C87 C103 C104 119.6(4)
C87 C103 C102 120.5(4)
C104 C103 C102 107.6(4)
C105 C104 C117 120.0(3)
C105 C104 C103 120.5(4)
C117 C104 C103 107.6(4)
C104 C105 C106 120.6(4)
C104 C105 C89 118.7(4)
C106 C105 C89 108.6(4)
C107 C106 C105 120.6(4)
C107 C106 C91 119.6(3)
C105 C106 C91 108.0(4)
C106 C107 C118 119.4(3)
C106 C107 C108 120.3(4)
C118 C107 C108 107.9(3)
C93 C108 C109 121.2(3)
C93 C108 C107 119.8(3)
C109 C108 C107 107.2(3)
C110 C109 C119 119.4(3)
C110 C109 C108 119.9(4)
C119 C109 C108 108.6(3)
C109 C110 C111 120.9(4)
C109 C110 C95 119.0(4)
C111 C110 C95 108.0(3)
C112 C111 C110 119.7(4)
C112 C111 C97 119.7(4)
C110 C111 C97 108.4(4)
C111 C112 C120 121.3(4)
C111 C112 C113 120.3(4)
C120 C112 C113 107.5(4)
C99 C113 C114 120.7(4)
C99 C113 C112 119.4(4)
C114 C113 C112 107.3(3)
C100 C114 C115 120.7(4)
C100 C114 C113 119.4(4)
C115 C114 C113 107.9(4)
C116 C115 C120 119.7(4)
C116 C115 C114 119.6(4)
C120 C115 C114 109.0(4)
C115 C116 C117 120.2(3)
C115 C116 C102 119.2(3)
C117 C116 C102 108.3(4)
C118 C117 C116 120.1(3)
C118 C117 C104 118.4(4)
C116 C117 C104 109.0(3)
C117 C118 C119 119.8(3)
C117 C118 C107 121.0(3)
C119 C118 C107 108.1(3)
C120 C119 C109 119.7(3)
C120 C119 C118 119.7(3)
C109 C119 C118 108.3(3)
C119 C120 C115 120.6(3)
C119 C120 C112 119.0(4)
C115 C120 C112 108.2(3)
C126 C121 C122 119.0(3)
C123 C122 C121 120.4(3)
C122 C123 C124 120.3(3)
C123 C124 C125 119.8(3)
C126 C125 C124 119.9(3)
C125 C126 C121 120.5(3)
C132 C127 C128 119.5(3)
C129 C128 C127 120.2(3)
C130 C129 C128 119.6(3)
C131 C130 C129 120.2(3)
C132 C131 C130 120.0(3)
C131 C132 C127 120.5(3)
C134 C133 C138 119.8(3)
C133 C134 C135 119.8(3)
C136 C135 C134 120.3(3)
C135 C136 C137 120.2(3)
C138 C137 C136 119.6(3)
C137 C138 C133 120.3(3)
C144 C139 C140 119.8(3)
C139 C140 C141 120.3(3)
C140 C141 C142 119.7(3)
C143 C142 C141 119.8(3)
C142 C143 C144 119.9(3)
C139 C144 C143 120.5(3)
C150 C145 C146 120.1(3)
C147 C146 C145 120.2(3)
C146 C147 C148 120.3(3)
C147 C148 C149 119.4(3)
C150 C149 C148 120.3(3)
C149 C150 C145 119.7(3)
C152 C151 C156 120.8(3)
C151 C152 C153 119.7(3)
C154 C153 C152 119.6(3)
C153 C154 C155 120.7(3)
C154 C155 C156 119.7(3)
C151 C156 C155 119.6(3)
C6A C1A C2A 119.0(9)
C3A C2A C1A 121.0(8)
C2A C3A C4A 119.0(7)
C3A C4A C5A 121.0(6)
C6A C5A C4A 119.0(7)
C1A C6A C5A 120.8(9)
C12A C7A C8A 120.3(7)
C9A C8A C7A 118.6(8)
C10A C9A C8A 120.6(9)
C11A C10A C9A 121.5(8)
C10A C11A C12A 120.4(8)
C7A C12A C11A 118.6(7)
C2B C1B C6B 119.8(8)
C3B C2B C1B 120.2(7)
C2B C3B C4B 120.7(7)
C3B C4B C5B 119.7(8)
C6B C5B C4B 119.3(8)
C5B C6B C1B 120.3(9)
C8B C7B C12B 119.2(6)
C9B C8B C7B 121.0(7)
C8B C9B C10B 120.8(7)
C11B C10B C9B 117.6(7)
C12B C11B C10B 120.3(7)
C11B C12B C7B 121.0(7)

loop_
_geom_bond_atom_site_label_1
_geom_bond_atom_site_label_2
_geom_bond_distance
C1 C2 1.387(5)
C1 C9 1.455(4)
C1 C6 1.472(5)
C2 C3 1.446(4)
C2 C12 1.468(5)
C3 C4 1.377(4)
C3 C14 1.451(5)
C4 C5 1.451(4)
C4 C17 1.454(4)
C5 C6 1.379(4)
C5 C19 1.458(4)
C6 C7 1.444(5)
C7 C21 1.388(5)
C7 C8 1.458(4)
C8 C24 1.390(5)
C8 C9 1.461(5)
C9 C10 1.379(5)
C10 C11 1.446(4)
C10 C26 1.460(4)
C11 C12 1.384(4)
C11 C28 1.452(5)
C12 C13 1.438(5)
C13 C30 1.373(5)
C13 C14 1.452(4)
C14 C15 1.376(5)
C15 C16 1.450(4)
C15 C32 1.479(5)
C16 C17 1.387(5)
C16 C34 1.450(5)
C17 C18 1.457(4)
C18 C36 1.386(5)
C18 C19 1.454(4)
C19 C20 1.380(4)
C20 C38 1.450(5)
C20 C21 1.456(4)
C21 C22 1.453(5)
C22 C23 1.378(4)
C22 C39 1.452(5)
C23 C24 1.434(5)
C23 C40 1.475(5)
C24 C25 1.449(4)
C25 C26 1.385(4)
C25 C41 1.451(5)
C26 C27 1.445(5)
C27 C43 1.384(4)
C27 C28 1.452(4)
C28 C29 1.380(5)
C29 C45 1.449(5)
C29 C30 1.472(4)
C30 C31 1.452(5)
C31 C32 1.389(4)
C31 C46 1.447(5)
C32 C33 1.429(5)
C33 C48 1.387(5)
C33 C34 1.464(4)
C34 C35 1.380(4)
C35 C50 1.452(5)
C35 C36 1.456(5)
C36 C37 1.440(4)
C37 C38 1.376(5)
C37 C51 1.457(5)
C38 C39 1.459(4)
C39 C53 1.374(5)
C40 C54 1.378(5)
C40 C41 1.453(4)
C41 C42 1.380(5)
C42 C43 1.454(4)
C42 C56 1.460(5)
C43 C44 1.459(4)
C44 C45 1.379(4)
C44 C57 1.458(5)
C45 C46 1.458(4)
C46 C47 1.391(5)
C47 C58 1.446(5)
C47 C48 1.453(4)
C48 C49 1.456(5)
C49 C50 1.377(5)
C49 C59 1.454(5)
C50 C51 1.441(5)
C51 C52 1.386(4)
C52 C53 1.445(5)
C52 C60 1.472(5)
C53 C54 1.451(4)
C54 C55 1.444(5)
C55 C56 1.384(4)
C55 C60 1.449(5)
C56 C57 1.450(5)
C57 C58 1.364(4)
C58 C59 1.460(5)
C59 C60 1.368(5)
C61 C62 1.389(5)
C61 C69 1.445(5)
C61 C66 1.454(4)
C62 C72 1.441(5)
C62 C63 1.452(5)
C63 C64 1.380(5)
C63 C74 1.455(6)
C64 C65 1.456(5)
C64 C77 1.453(5)
C65 C66 1.390(4)
C65 C79 1.452(6)
C66 C67 1.454(5)
C67 C81 1.373(5)
C67 C68 1.458(4)
C68 C84 1.380(5)
C68 C69 1.468(5)
C69 C70 1.379(4)
C70 C71 1.437(5)
C70 C86 1.492(5)
C71 C72 1.349(5)
C71 C88 1.483(5)
C72 C73 1.468(5)
C73 C90 1.373(6)
C73 C74 1.437(6)
C74 C75 1.390(5)
C75 C76 1.433(6)
C75 C92 1.460(5)
C76 C77 1.385(5)
C76 C94 1.449(5)
C77 C78 1.483(6)
C78 C96 1.379(6)
C78 C79 1.448(5)
C79 C80 1.403(6)
C80 C81 1.424(5)
C80 C98 1.459(6)
C81 C82 1.472(5)
C82 C83 1.388(5)
C82 C99 1.437(5)
C83 C84 1.448(5)
C83 C100 1.463(5)
C84 C85 1.437(4)
C85 C86 1.374(5)
C85 C101 1.478(5)
C86 C87 1.440(5)
C87 C103 1.387(6)
C87 C88 1.428(6)
C88 C89 1.374(5)
C89 C90 1.452(6)
C89 C105 1.477(6)
C90 C91 1.436(5)
C91 C92 1.376(5)
C91 C106 1.457(5)
C92 C93 1.449(5)
C93 C108 1.356(5)
C93 C94 1.441(5)
C94 C95 1.388(5)
C95 C96 1.430(5)
C95 C110 1.469(5)
C96 C97 1.446(6)
C97 C98 1.353(5)
C97 C111 1.477(5)
C98 C99 1.451(6)
C99 C113 1.383(5)
C100 C114 1.382(5)
C100 C101 1.440(5)
C101 C102 1.377(5)
C102 C116 1.454(5)
C102 C103 1.479(6)
C103 C104 1.460(5)
C104 C105 1.388(6)
C104 C117 1.455(5)
C105 C106 1.422(5)
C106 C107 1.373(4)
C107 C118 1.449(5)
C107 C108 1.469(4)
C108 C109 1.449(5)
C109 C110 1.382(4)
C109 C119 1.442(5)
C110 C111 1.424(5)
C111 C112 1.354(5)
C112 C120 1.446(5)
C112 C113 1.479(5)
C113 C114 1.451(6)
C114 C115 1.443(5)
C115 C116 1.385(5)
C115 C120 1.437(5)
C116 C117 1.442(5)
C117 C118 1.389(4)
C118 C119 1.445(4)
C119 C120 1.387(5)
C121 C126 1.390(4)
C121 C122 1.392(4)
C122 C123 1.377(4)
C123 C124 1.385(4)
C124 C125 1.382(4)
C125 C126 1.386(4)
C127 C132 1.380(4)
C127 C128 1.392(4)
C128 C129 1.388(4)
C129 C130 1.388(4)
C130 C131 1.382(4)
C131 C132 1.382(4)
C133 C134 1.386(4)
C133 C138 1.388(5)
C134 C135 1.392(4)
C135 C136 1.376(5)
C136 C137 1.390(4)
C137 C138 1.387(4)
C139 C144 1.382(4)
C139 C140 1.379(4)
C140 C141 1.390(4)
C141 C142 1.397(4)
C142 C143 1.382(4)
C143 C144 1.388(4)
C145 C150 1.390(4)
C145 C146 1.393(4)
C146 C147 1.381(5)
C147 C148 1.388(4)
C148 C149 1.402(5)
C149 C150 1.385(5)
C151 C152 1.378(4)
C151 C156 1.384(4)
C152 C153 1.399(4)
C153 C154 1.382(4)
C154 C155 1.385(4)
C155 C156 1.396(4)
C1A C6A 1.380(13)
C1A C2A 1.391(12)
C2A C3A 1.377(10)
C3A C4A 1.383(10)
C4A C5A 1.387(11)
C5A C6A 1.385(11)
C7A C12A 1.388(11)
C7A C8A 1.400(12)
C8A C9A 1.381(11)
C9A C10A 1.350(12)
C10A C11A 1.349(12)
C11A C12A 1.392(11)
C1B C2B 1.395(11)
C1B C6B 1.389(12)
C2B C3B 1.357(11)
C3B C4B 1.395(10)
C4B C5B 1.397(12)
C5B C6B 1.388(12)
C7B C8B 1.378(11)
C7B C12B 1.399(10)
C8B C9B 1.377(11)
C9B C10B 1.431(10)
C10B C11B 1.406(12)
C11B C12B 1.389(11)
